data_4339587
loop_
_publ_author_name
'Liddle, Brendan J.'
'Lindeman, Sergey V.'
'Reger, Daniel L.'
'Gardinier, James R.'

_publ_section_title
;
 A thallium mediated route to sigma-arylalkynyl complexes of
 bipyridyltricarbonylrhenium(I).
;
_journal_issue 21
_journal_name_full 'Inorganic chemistry'
_journal_page_first 8484
_journal_page_last 8486
_journal_paper_doi 10.1021/ic701406y
_journal_volume 46
_journal_year 2007
_chemical_formula_sum 'C24.64 H20.28 N2 O3.41 Re'
_chemical_formula_weight 585.11
_chemical_name_systematic
; 
 ? 
;
_space_group_IT_number 14
_symmetry_cell_setting monoclinic
_symmetry_space_group_name_Hall '-P 2yn'
_symmetry_space_group_name_H-M 'P 1 21/n 1'
_atom_sites_solution_hydrogens difmap
_atom_sites_solution_primary direct
_atom_sites_solution_secondary difmap
_audit_creation_method SHELXL-97
_cell_angle_alpha 90.00
_cell_angle_beta 104.4480(10)
_cell_angle_gamma 90.00
_cell_formula_units_Z 8
_cell_length_a 16.52200(10)
_cell_length_b 13.81230(10)
_cell_length_c 19.5082(2)
_cell_measurement_reflns_used 9509
_cell_measurement_temperature 100(2)
_cell_measurement_theta_max 67
_cell_measurement_theta_min 3
_cell_volume 4311.11(6)
_computing_cell_refinement 'SAINT v7.23A (Bruker, 2005)'
_computing_data_collection 'APEX2 v2.0-2 (Bruker, 2005)'
_computing_data_reduction 'SADABS-2004/1 (Bruker, 2005)'
_computing_molecular_graphics 'XP v5.1 (Bruker, 1998)'
_computing_publication_material 'XCIF v6.12 (Bruker, 2001)'
_computing_structure_refinement 'SHELXL-97 v.97-2 (Sheldrick, 1993-1997)'
_computing_structure_solution 'XS/SHELXTL v6.12 (Bruker, 2001)'
_diffrn_ambient_temperature 100(2)
_diffrn_measured_fraction_theta_full 0.966
_diffrn_measured_fraction_theta_max 0.966
_diffrn_measurement_device_type 'Bruker APEX2 CCD detector'
_diffrn_measurement_method '\w scans'
_diffrn_radiation_monochromator graphite
_diffrn_radiation_source 'fine-focus sealed tube'
_diffrn_radiation_type CuK\a
_diffrn_radiation_wavelength 1.54178
_diffrn_reflns_av_R_equivalents 0.0273
_diffrn_reflns_av_sigmaI/netI 0.0190
_diffrn_reflns_limit_h_max 19
_diffrn_reflns_limit_h_min -19
_diffrn_reflns_limit_k_max 16
_diffrn_reflns_limit_k_min 0
_diffrn_reflns_limit_l_max 22
_diffrn_reflns_limit_l_min 0
_diffrn_reflns_number 36319
_diffrn_reflns_theta_full 67.42
_diffrn_reflns_theta_max 67.42
_diffrn_reflns_theta_min 3.14
_exptl_absorpt_coefficient_mu 11.284
_exptl_absorpt_correction_T_max 0.2359
_exptl_absorpt_correction_T_min 0.0963
_exptl_absorpt_correction_type numerical
_exptl_crystal_colour yellow
_exptl_crystal_density_diffrn 1.803
_exptl_crystal_density_method 'not measured'
_exptl_crystal_description bipyramide
_exptl_crystal_F_000 2275
_exptl_crystal_size_max 0.39
_exptl_crystal_size_mid 0.18
_exptl_crystal_size_min 0.18
_refine_diff_density_max 0.829
_refine_diff_density_min -0.436
_refine_diff_density_rms 0.081
_refine_ls_extinction_coef 0.000107(6)
_refine_ls_extinction_expression Fc^*^=kFc[1+0.001xFc^2^\l^3^/sin(2\q)]^-1/4^
_refine_ls_extinction_method SHELXL
_refine_ls_goodness_of_fit_ref 1.145
_refine_ls_hydrogen_treatment mixed
_refine_ls_matrix_type full
_refine_ls_number_parameters 706
_refine_ls_number_reflns 7501
_refine_ls_number_restraints 0
_refine_ls_restrained_S_all 1.145
_refine_ls_R_factor_all 0.0224
_refine_ls_R_factor_gt 0.0208
_refine_ls_shift/su_max 0.002
_refine_ls_shift/su_mean 0.000
_refine_ls_structure_factor_coef Fsqd
_refine_ls_weighting_details 'calc w=1/[\s^2^(Fo^2^)+(0.0198P)^2^+5.9653P] where P=(Fo^2^+2Fc^2^)/3'
_refine_ls_weighting_scheme calc
_refine_ls_wR_factor_gt 0.0471
_refine_ls_wR_factor_ref 0.0477
_reflns_number_gt 7211
_reflns_number_total 7501
_reflns_threshold_expression >2sigma(I)
_cod_data_source_file ic701406y-file001.cif
_cod_data_source_block 66Me2bpyReC2Ph
_cod_original_sg_symbol_H-M 'P 21/n'
_cod_database_code 4339587

loop_
_symmetry_equiv_pos_as_xyz
'x, y, z'
'-x+1/2, y+1/2, -z+1/2'
'-x, -y, -z'
'x-1/2, -y-1/2, z-1/2'

loop_
_atom_site_label
_atom_site_type_symbol
_atom_site_fract_x
_atom_site_fract_y
_atom_site_fract_z
_atom_site_U_iso_or_equiv
_atom_site_adp_type
_atom_site_occupancy
_atom_site_symmetry_multiplicity
_atom_site_calc_flag
_atom_site_refinement_flags
Re1 Re 0.369601(8) 0.349289(10) 0.329380(7) 0.01359(5) Uani 1 1 d .
O1 O 0.25901(15) 0.3938(2) 0.18145(13) 0.0306(6) Uani 1 1 d .
O2 O 0.47224(14) 0.51430(17) 0.28872(12) 0.0223(5) Uani 1 1 d .
O3 O 0.47202(17) 0.1970(2) 0.26955(15) 0.0380(7) Uani 1 1 d .
N1 N 0.43178(16) 0.32310(18) 0.44191(13) 0.0142(5) Uani 1 1 d .
N2 N 0.29349(16) 0.23667(18) 0.36415(13) 0.0152(5) Uani 1 1 d .
C1 C 0.3003(2) 0.3746(2) 0.23636(19) 0.0215(7) Uani 1 1 d .
C2 C 0.43592(19) 0.4517(2) 0.30570(16) 0.0175(7) Uani 1 1 d .
C3 C 0.4348(2) 0.2525(2) 0.29210(17) 0.0207(7) Uani 1 1 d .
C4 C 0.29889(18) 0.4476(2) 0.37507(16) 0.0161(6) Uani 1 1 d .
C5 C 0.2583(2) 0.5003(2) 0.40328(17) 0.0187(7) Uani 1 1 d .
C11 C 0.38074(19) 0.2806(2) 0.47837(17) 0.0154(6) Uani 1 1 d .
C12 C 0.4017(2) 0.2782(2) 0.55201(18) 0.0188(7) Uani 1 1 d .
C13 C 0.4752(2) 0.3199(2) 0.58884(18) 0.0218(7) Uani 1 1 d .
C14 C 0.5285(2) 0.3589(2) 0.55225(18) 0.0201(7) Uani 1 1 d .
C15 C 0.5067(2) 0.3590(2) 0.47872(18) 0.0185(7) Uani 1 1 d .
C16 C 0.5668(2) 0.3974(3) 0.43944(19) 0.0211(7) Uani 1 1 d .
C21 C 0.30506(19) 0.2321(2) 0.43550(17) 0.0163(6) Uani 1 1 d .
C22 C 0.2529(2) 0.1784(3) 0.46638(19) 0.0225(7) Uani 1 1 d .
C23 C 0.1887(2) 0.1262(3) 0.4236(2) 0.0248(8) Uani 1 1 d .
C24 C 0.1794(2) 0.1264(2) 0.35202(19) 0.0232(7) Uani 1 1 d .
C25 C 0.2325(2) 0.1813(2) 0.32262(17) 0.0186(7) Uani 1 1 d .
C26 C 0.2225(2) 0.1776(3) 0.24425(19) 0.0261(8) Uani 1 1 d .
C31 C 0.20778(19) 0.5618(2) 0.43591(16) 0.0207(7) Uani 1 1 d .
C32 C 0.2161(3) 0.6623(3) 0.43583(19) 0.0273(8) Uani 1 1 d .
C33 C 0.1692(3) 0.7212(3) 0.4676(2) 0.0419(11) Uani 1 1 d .
C34 C 0.1114(3) 0.6809(4) 0.4997(2) 0.0502(15) Uani 1 1 d .
C35 C 0.1016(2) 0.5825(4) 0.5005(2) 0.0440(12) Uani 1 1 d .
C36 C 0.1489(2) 0.5219(3) 0.46879(19) 0.0296(8) Uani 1 1 d .
H12 H 0.368(2) 0.250(2) 0.5746(18) 0.012(8) Uiso 1 1 d .
H13 H 0.492(2) 0.317(3) 0.634(2) 0.017(9) Uiso 1 1 d .
H14 H 0.580(2) 0.387(2) 0.5758(18) 0.014(8) Uiso 1 1 d .
H16A H 0.617(2) 0.405(2) 0.4732(17) 0.007(8) Uiso 1 1 d .
H16B H 0.552(2) 0.462(3) 0.4230(18) 0.014(8) Uiso 1 1 d .
H16C H 0.568(2) 0.356(3) 0.402(2) 0.021(10) Uiso 1 1 d .
H22 H 0.263(2) 0.182(3) 0.514(2) 0.031(11) Uiso 1 1 d .
H23 H 0.155(2) 0.090(3) 0.442(2) 0.026(10) Uiso 1 1 d .
H24 H 0.135(3) 0.085(3) 0.319(2) 0.035(11) Uiso 1 1 d .
H26A H 0.189(2) 0.231(3) 0.222(2) 0.027(10) Uiso 1 1 d .
H26B H 0.196(3) 0.113(3) 0.228(2) 0.032(11) Uiso 1 1 d .
H26C H 0.275(3) 0.176(3) 0.234(2) 0.041(12) Uiso 1 1 d .
H32 H 0.254(3) 0.686(3) 0.420(2) 0.027(11) Uiso 1 1 d .
H33 H 0.172(3) 0.784(3) 0.466(2) 0.034(12) Uiso 1 1 d .
H34 H 0.090(3) 0.716(4) 0.521(3) 0.064(17) Uiso 1 1 d .
H35 H 0.065(3) 0.559(3) 0.526(3) 0.052(14) Uiso 1 1 d .
H36 H 0.144(2) 0.457(3) 0.4704(18) 0.014(9) Uiso 1 1 d .
Re2 Re 0.887244(8) 0.876655(9) 0.363617(7) 0.01159(5) Uani 1 1 d .
O1A O 0.90045(15) 1.03670(17) 0.47449(12) 0.0260(5) Uani 1 1 d .
O2A O 0.91222(15) 0.73794(19) 0.49014(13) 0.0299(6) Uani 1 1 d .
O3A O 1.07661(14) 0.89330(18) 0.36930(13) 0.0252(5) Uani 1 1 d .
N1A N 0.85978(15) 0.77243(18) 0.27473(13) 0.0143(5) Uani 1 1 d .
N2A N 0.86015(15) 0.96662(18) 0.26674(13) 0.0146(5) Uani 1 1 d .
C1A C 0.89620(19) 0.9771(2) 0.43268(17) 0.0175(7) Uani 1 1 d .
C2A C 0.90315(19) 0.7889(2) 0.44225(18) 0.0207(7) Uani 1 1 d .
C3A C 1.0073(2) 0.8844(2) 0.36836(16) 0.0160(6) Uani 1 1 d .
C4A C 0.75368(19) 0.8741(2) 0.34355(16) 0.0133(6) Uani 1 1 d .
C5A C 0.6793(2) 0.8743(2) 0.31967(17) 0.0163(6) Uani 1 1 d .
C11A C 0.81422(19) 0.8121(2) 0.21315(17) 0.0178(7) Uani 1 1 d .
C12A C 0.7734(2) 0.7553(3) 0.15722(19) 0.0265(8) Uani 1 1 d .
C13A C 0.7788(2) 0.6559(3) 0.1635(2) 0.0317(9) Uani 1 1 d .
C14A C 0.8290(2) 0.6162(3) 0.2235(2) 0.0278(8) Uani 1 1 d .
C15A C 0.8704(2) 0.6760(2) 0.27843(18) 0.0198(7) Uani 1 1 d .
C16A C 0.9280(2) 0.6312(3) 0.3419(2) 0.0249(8) Uani 1 1 d .
C21A C 0.81566(19) 0.9191(2) 0.20828(16) 0.0168(6) Uani 1 1 d .
C22A C 0.7787(2) 0.9674(3) 0.14614(18) 0.0238(7) Uani 1 1 d .
C23A C 0.7881(2) 1.0664(3) 0.1432(2) 0.0286(8) Uani 1 1 d .
C24A C 0.8374(2) 1.1136(2) 0.2005(2) 0.0254(8) Uani 1 1 d .
C25A C 0.87439(19) 1.0624(2) 0.26190(18) 0.0186(7) Uani 1 1 d .
C26A C 0.9323(2) 1.1136(2) 0.3220(2) 0.0239(7) Uani 1 1 d .
C31A C 0.5920(2) 0.8779(2) 0.28208(18) 0.0189(7) Uani 1 1 d .
C32A C 0.5289(2) 0.8988(3) 0.3154(2) 0.0282(8) Uani 1 1 d .
C33A C 0.4455(2) 0.9034(3) 0.2762(3) 0.0383(10) Uani 1 1 d .
C34A C 0.4252(2) 0.8867(3) 0.2040(2) 0.0346(9) Uani 1 1 d .
C35A C 0.4871(2) 0.8659(3) 0.1705(2) 0.0310(9) Uani 1 1 d .
C36A C 0.5697(2) 0.8617(2) 0.2087(2) 0.0243(8) Uani 1 1 d .
H12A H 0.740(2) 0.783(3) 0.119(2) 0.021(9) Uiso 1 1 d .
H13A H 0.750(3) 0.618(3) 0.129(3) 0.045(13) Uiso 1 1 d .
H14A H 0.837(2) 0.551(3) 0.229(2) 0.033(11) Uiso 1 1 d .
H16D H 0.951(3) 0.572(3) 0.327(2) 0.042(12) Uiso 1 1 d .
H16E H 0.975(3) 0.668(3) 0.359(2) 0.028(10) Uiso 1 1 d .
H16F H 0.900(3) 0.614(3) 0.378(2) 0.037(12) Uiso 1 1 d .
H22A H 0.747(2) 0.936(2) 0.1071(18) 0.012(8) Uiso 1 1 d .
H23A H 0.763(3) 1.095(3) 0.100(2) 0.035(11) Uiso 1 1 d .
H24A H 0.846(2) 1.184(3) 0.205(2) 0.032(11) Uiso 1 1 d .
H26D H 0.953(2) 1.173(3) 0.304(2) 0.030(10) Uiso 1 1 d .
H26E H 0.975(3) 1.073(3) 0.347(2) 0.040(12) Uiso 1 1 d .
H26F H 0.903(3) 1.144(3) 0.355(2) 0.030(11) Uiso 1 1 d .
H32A H 0.5421(19) 0.915(2) 0.3594(18) 0.005(8) Uiso 1 1 d .
H33A H 0.414(3) 0.929(3) 0.302(2) 0.046(13) Uiso 1 1 d .
H34A H 0.368(3) 0.887(3) 0.174(3) 0.053(14) Uiso 1 1 d .
H35A H 0.471(3) 0.858(3) 0.113(2) 0.032(11) Uiso 1 1 d .
H36A H 0.618(3) 0.845(3) 0.186(2) 0.033(11) Uiso 1 1 d .
O1S O 0.39024(18) 0.0326(2) 0.51002(16) 0.0273(8) Uani 0.819(5) 1 d P
C1S C 0.3440(3) -0.0384(3) 0.5381(3) 0.0345(12) Uani 0.819(5) 1 d P
H1SA H 0.2840 -0.0363 0.5130 0.041 Uiso 0.819(5) 1 calc PR
H1SB H 0.3496 -0.0273 0.5892 0.041 Uiso 0.819(5) 1 calc PR
C2S C 0.3823(3) -0.1346(3) 0.5260(3) 0.0386(13) Uani 0.819(5) 1 d P
H2SA H 0.3407 -0.1876 0.5199 0.046 Uiso 0.819(5) 1 calc PR
H2SC H 0.4306 -0.1508 0.5658 0.046 Uiso 0.819(5) 1 calc PR
C3S C 0.4100(3) -0.1167(3) 0.4572(2) 0.0294(11) Uani 0.819(5) 1 d P
H3SA H 0.3745 -0.1533 0.4171 0.035 Uiso 0.819(5) 1 calc PR
H3SC H 0.4691 -0.1356 0.4628 0.035 Uiso 0.819(5) 1 calc PR
C4S C 0.3985(3) -0.0064(3) 0.4453(2) 0.0277(10) Uani 0.819(5) 1 d P
H4SA H 0.4476 0.0219 0.4321 0.033 Uiso 0.819(5) 1 calc PR
H4SB H 0.3479 0.0073 0.4070 0.033 Uiso 0.819(5) 1 calc PR

loop_
_atom_site_aniso_label
_atom_site_aniso_U_11
_atom_site_aniso_U_22
_atom_site_aniso_U_33
_atom_site_aniso_U_23
_atom_site_aniso_U_13
_atom_site_aniso_U_12
Re1 0.01204(7) 0.01629(8) 0.01263(8) 0.00066(5) 0.00342(5) -0.00072(5)
O1 0.0236(13) 0.0446(15) 0.0193(13) 0.0102(11) -0.0026(11) -0.0040(12)
O2 0.0225(12) 0.0252(12) 0.0194(12) 0.0039(10) 0.0055(10) -0.0048(10)
O3 0.0354(15) 0.0388(15) 0.0463(17) -0.0115(13) 0.0222(13) 0.0049(13)
N1 0.0154(13) 0.0145(12) 0.0124(13) 0.0001(10) 0.0025(10) 0.0009(10)
N2 0.0173(13) 0.0135(12) 0.0157(14) -0.0004(10) 0.0057(11) 0.0002(10)
C1 0.0185(16) 0.0241(17) 0.024(2) -0.0008(14) 0.0098(15) -0.0055(14)
C2 0.0138(15) 0.0240(17) 0.0135(16) -0.0004(13) 0.0012(12) 0.0021(14)
C3 0.0180(16) 0.0258(17) 0.0197(17) 0.0000(14) 0.0074(14) -0.0026(14)
C4 0.0118(14) 0.0178(15) 0.0169(16) 0.0004(12) 0.0000(12) -0.0029(13)
C5 0.0171(16) 0.0214(16) 0.0150(16) 0.0025(13) -0.0009(13) -0.0013(14)
C11 0.0147(15) 0.0134(14) 0.0187(16) -0.0005(12) 0.0056(12) 0.0038(12)
C12 0.0198(16) 0.0194(16) 0.0184(17) -0.0005(13) 0.0069(14) 0.0007(14)
C13 0.0285(19) 0.0222(17) 0.0128(17) -0.0007(13) 0.0015(14) 0.0040(15)
C14 0.0187(17) 0.0174(15) 0.0220(18) -0.0040(13) 0.0010(14) -0.0014(14)
C15 0.0158(16) 0.0153(15) 0.0233(18) 0.0019(12) 0.0032(13) 0.0024(13)
C16 0.0136(16) 0.0256(18) 0.0228(19) 0.0027(15) 0.0020(14) -0.0026(14)
C21 0.0165(15) 0.0159(15) 0.0175(16) -0.0014(12) 0.0063(13) 0.0046(13)
C22 0.0239(18) 0.0277(18) 0.0173(18) -0.0022(14) 0.0079(14) -0.0038(15)
C23 0.0237(18) 0.0284(18) 0.025(2) 0.0000(15) 0.0112(15) -0.0081(15)
C24 0.0209(17) 0.0239(17) 0.0256(19) -0.0063(14) 0.0070(14) -0.0080(14)
C25 0.0182(16) 0.0187(15) 0.0179(17) -0.0023(13) 0.0027(13) 0.0001(13)
C26 0.0279(19) 0.031(2) 0.0185(18) -0.0048(15) 0.0038(15) -0.0113(17)
C31 0.0159(15) 0.0303(18) 0.0118(16) -0.0051(13) -0.0043(12) 0.0054(14)
C32 0.029(2) 0.0296(19) 0.0179(18) -0.0022(15) -0.0043(16) 0.0081(17)
C33 0.040(2) 0.042(3) 0.030(2) -0.0131(19) -0.0166(19) 0.025(2)
C34 0.024(2) 0.085(4) 0.032(2) -0.033(3) -0.0109(18) 0.027(2)
C35 0.0143(18) 0.093(4) 0.023(2) -0.022(2) 0.0013(15) 0.001(2)
C36 0.0184(17) 0.050(3) 0.0174(18) -0.0077(16) -0.0020(14) -0.0017(17)
Re2 0.01055(7) 0.01297(7) 0.01042(8) 0.00018(5) 0.00103(5) 0.00033(5)
O1A 0.0294(13) 0.0277(13) 0.0210(13) -0.0092(11) 0.0063(10) -0.0024(11)
O2A 0.0295(13) 0.0377(14) 0.0254(14) 0.0170(12) 0.0122(11) 0.0135(11)
O3A 0.0144(12) 0.0347(14) 0.0268(13) 0.0028(10) 0.0058(10) 0.0003(10)
N1A 0.0112(12) 0.0172(13) 0.0148(13) -0.0041(10) 0.0041(10) -0.0020(10)
N2A 0.0128(12) 0.0182(13) 0.0131(13) 0.0016(10) 0.0038(10) 0.0017(10)
C1A 0.0152(15) 0.0219(16) 0.0155(16) 0.0000(13) 0.0040(12) -0.0006(13)
C2A 0.0146(16) 0.0249(17) 0.0230(18) 0.0016(14) 0.0056(13) 0.0043(14)
C3A 0.0198(17) 0.0174(15) 0.0107(15) 0.0007(12) 0.0032(12) 0.0019(13)
C4A 0.0156(16) 0.0110(14) 0.0124(15) 0.0012(11) 0.0018(12) -0.0001(12)
C5A 0.0194(17) 0.0135(14) 0.0170(17) 0.0016(12) 0.0068(13) -0.0002(12)
C11A 0.0133(15) 0.0241(17) 0.0166(16) -0.0021(13) 0.0046(12) 0.0007(13)
C12A 0.0212(17) 0.035(2) 0.0208(19) -0.0071(16) 0.0013(15) -0.0003(16)
C13A 0.0250(19) 0.035(2) 0.034(2) -0.0207(17) 0.0054(17) -0.0111(17)
C14A 0.0242(18) 0.0199(18) 0.041(2) -0.0107(16) 0.0119(17) -0.0060(15)
C15A 0.0167(16) 0.0186(15) 0.0271(19) -0.0015(13) 0.0114(14) -0.0008(13)
C16A 0.0270(19) 0.0154(16) 0.031(2) 0.0022(14) 0.0052(16) 0.0026(15)
C21A 0.0129(14) 0.0232(16) 0.0151(16) 0.0030(13) 0.0047(12) 0.0034(13)
C22A 0.0181(16) 0.039(2) 0.0138(17) 0.0051(15) 0.0029(14) 0.0033(15)
C23A 0.0250(18) 0.038(2) 0.025(2) 0.0175(16) 0.0100(15) 0.0116(16)
C24A 0.0277(19) 0.0213(17) 0.032(2) 0.0115(15) 0.0164(16) 0.0074(15)
C25A 0.0169(15) 0.0174(15) 0.0244(18) 0.0035(13) 0.0104(13) 0.0038(13)
C26A 0.0280(19) 0.0143(16) 0.031(2) -0.0010(14) 0.0104(16) -0.0014(15)
C31A 0.0133(15) 0.0116(14) 0.0285(19) 0.0060(13) -0.0009(13) -0.0018(12)
C32A 0.0181(17) 0.039(2) 0.026(2) 0.0084(17) 0.0025(15) -0.0013(16)
C33A 0.0190(19) 0.049(2) 0.049(3) 0.010(2) 0.0114(18) 0.0042(18)
C34A 0.0220(19) 0.032(2) 0.041(2) 0.0102(17) -0.0084(17) -0.0042(16)
C35A 0.028(2) 0.0212(17) 0.035(2) 0.0007(15) -0.0090(17) 0.0016(15)
C36A 0.0245(18) 0.0166(16) 0.028(2) 0.0004(14) -0.0009(15) 0.0017(14)
O1S 0.0289(16) 0.0259(16) 0.0274(17) -0.0027(13) 0.0077(13) -0.0015(13)
C1S 0.037(3) 0.029(2) 0.043(3) -0.003(2) 0.018(2) -0.004(2)
C2S 0.044(3) 0.032(3) 0.043(3) -0.003(2) 0.015(2) -0.003(2)
C3S 0.030(2) 0.030(2) 0.029(3) -0.0046(19) 0.0075(19) -0.0018(19)
C4S 0.026(2) 0.031(2) 0.027(2) 0.0022(18) 0.0074(18) 0.0042(19)

loop_
_atom_type_symbol
_atom_type_description
_atom_type_scat_dispersion_real
_atom_type_scat_dispersion_imag
_atom_type_scat_source
C C 0.0181 0.0091 'International Tables Vol C Tables 4.2.6.8 and 6.1.1.4'
H H 0.0000 0.0000 'International Tables Vol C Tables 4.2.6.8 and 6.1.1.4'
N N 0.0311 0.0180 'International Tables Vol C Tables 4.2.6.8 and 6.1.1.4'
O O 0.0492 0.0322 'International Tables Vol C Tables 4.2.6.8 and 6.1.1.4'
Re Re -5.2083 5.8923 'International Tables Vol C Tables 4.2.6.8 and 6.1.1.4'

loop_
_geom_angle_atom_site_label_1
_geom_angle_atom_site_label_2
_geom_angle_atom_site_label_3
_geom_angle
C2 Re1 C1 83.09(13)
C2 Re1 C3 90.80(13)
C1 Re1 C3 91.51(14)
C2 Re1 C4 92.08(13)
C1 Re1 C4 91.13(13)
C3 Re1 C4 176.30(13)
C2 Re1 N1 102.03(11)
C1 Re1 N1 171.30(12)
C3 Re1 N1 95.41(12)
C4 Re1 N1 81.72(10)
C2 Re1 N2 175.77(11)
C1 Re1 N2 99.63(12)
C3 Re1 N2 92.35(12)
C4 Re1 N2 84.65(10)
N1 Re1 N2 74.87(9)
C15 N1 C11 118.8(3)
C15 N1 Re1 127.0(2)
C11 N1 Re1 113.20(19)
C21 N2 C25 118.6(3)
C21 N2 Re1 113.7(2)
C25 N2 Re1 127.3(2)
O1 C1 Re1 177.1(3)
O2 C2 Re1 176.5(3)
O3 C3 Re1 179.0(3)
C5 C4 Re1 177.0(3)
C4 C5 C31 178.4(3)
N1 C11 C12 121.5(3)
N1 C11 C21 116.4(3)
C12 C11 C21 122.0(3)
C13 C12 C11 119.3(3)
C13 C12 H12 121(2)
C11 C12 H12 120(2)
C14 C13 C12 119.4(3)
C14 C13 H13 118(2)
C12 C13 H13 122(2)
C13 C14 C15 120.1(3)
C13 C14 H14 121(2)
C15 C14 H14 118(2)
N1 C15 C14 120.8(3)
N1 C15 C16 119.5(3)
C14 C15 C16 119.7(3)
C15 C16 H16A 105(2)
C15 C16 H16B 111(2)
H16A C16 H16B 104(3)
C15 C16 H16C 110(2)
H16A C16 H16C 115(3)
H16B C16 H16C 111(3)
N2 C21 C22 121.8(3)
N2 C21 C11 116.2(3)
C22 C21 C11 121.8(3)
C23 C22 C21 119.0(3)
C23 C22 H22 125(3)
C21 C22 H22 116(3)
C24 C23 C22 119.5(3)
C24 C23 H23 119(3)
C22 C23 H23 121(3)
C23 C24 C25 120.1(3)
C23 C24 H24 121(2)
C25 C24 H24 118(2)
N2 C25 C24 120.8(3)
N2 C25 C26 120.3(3)
C24 C25 C26 118.9(3)
C25 C26 H26A 110(2)
C25 C26 H26B 106(2)
H26A C26 H26B 112(3)
C25 C26 H26C 111(3)
H26A C26 H26C 113(4)
H26B C26 H26C 105(3)
C32 C31 C36 118.1(3)
C32 C31 C5 121.1(3)
C36 C31 C5 120.8(3)
C33 C32 C31 121.4(4)
C33 C32 H32 120(3)
C31 C32 H32 118(3)
C32 C33 C34 119.8(5)
C32 C33 H33 122(3)
C34 C33 H33 118(3)
C35 C34 C33 120.2(4)
C35 C34 H34 123(4)
C33 C34 H34 116(4)
C34 C35 C36 120.6(4)
C34 C35 H35 117(3)
C36 C35 H35 123(3)
C35 C36 C31 119.9(4)
C35 C36 H36 121(2)
C31 C36 H36 119(2)
C1A Re2 C2A 85.65(14)
C1A Re2 C3A 91.57(13)
C2A Re2 C3A 93.52(13)
C1A Re2 C4A 92.04(12)
C2A Re2 C4A 93.73(12)
C3A Re2 C4A 172.12(12)
C1A Re2 N1A 171.28(11)
C2A Re2 N1A 100.12(12)
C3A Re2 N1A 94.57(11)
C4A Re2 N1A 81.13(10)
C1A Re2 N2A 99.09(12)
C2A Re2 N2A 174.15(12)
C3A Re2 N2A 89.79(11)
C4A Re2 N2A 82.73(10)
N1A Re2 N2A 74.79(9)
C15A N1A C11A 118.8(3)
C15A N1A Re2 127.2(2)
C11A N1A Re2 112.9(2)
C25A N2A C21A 118.7(3)
C25A N2A Re2 127.4(2)
C21A N2A Re2 113.4(2)
O1A C1A Re2 178.8(3)
O2A C2A Re2 178.5(3)
O3A C3A Re2 176.5(3)
C5A C4A Re2 168.1(3)
C4A C5A C31A 172.4(3)
N1A C11A C12A 121.5(3)
N1A C11A C21A 116.3(3)
C12A C11A C21A 122.0(3)
C11A C12A C13A 119.3(4)
C11A C12A H12A 119(2)
C13A C12A H12A 121(2)
C14A C13A C12A 119.1(3)
C14A C13A H13A 120(3)
C12A C13A H13A 120(3)
C13A C14A C15A 119.9(3)
C13A C14A H14A 122(3)
C15A C14A H14A 118(3)
N1A C15A C14A 121.0(3)
N1A C15A C16A 120.2(3)
C14A C15A C16A 118.8(3)
C15A C16A H16D 108(3)
C15A C16A H16E 112(2)
H16D C16A H16E 102(3)
C15A C16A H16F 113(3)
H16D C16A H16F 108(3)
H16E C16A H16F 112(3)
N2A C21A C22A 121.9(3)
N2A C21A C11A 116.2(3)
C22A C21A C11A 121.8(3)
C23A C22A C21A 119.0(3)
C23A C22A H22A 119(2)
C21A C22A H22A 122(2)
C24A C23A C22A 119.2(3)
C24A C23A H23A 125(3)
C22A C23A H23A 116(3)
C23A C24A C25A 120.2(3)
C23A C24A H24A 126(2)
C25A C24A H24A 113(2)
N2A C25A C24A 120.6(3)
N2A C25A C26A 119.8(3)
C24A C25A C26A 119.5(3)
C25A C26A H26D 109(2)
C25A C26A H26E 112(3)
H26D C26A H26E 113(3)
C25A C26A H26F 113(2)
H26D C26A H26F 99(3)
H26E C26A H26F 110(3)
C32A C31A C36A 118.2(3)
C32A C31A C5A 122.6(3)
C36A C31A C5A 119.1(3)
C31A C32A C33A 120.2(4)
C31A C32A H32A 119(2)
C33A C32A H32A 120(2)
C34A C33A C32A 120.3(4)
C34A C33A H33A 129(3)
C32A C33A H33A 110(3)
C35A C34A C33A 120.0(4)
C35A C34A H34A 117(3)
C33A C34A H34A 123(3)
C34A C35A C36A 120.1(4)
C34A C35A H35A 120(2)
C36A C35A H35A 120(2)
C35A C36A C31A 121.1(4)
C35A C36A H36A 123(2)
C31A C36A H36A 116(2)
C4S O1S C1S 105.1(3)
O1S C1S C2S 104.9(4)
O1S C1S H1SA 110.8
C2S C1S H1SA 110.8
O1S C1S H1SB 110.8
C2S C1S H1SB 110.8
H1SA C1S H1SB 108.8
C1S C2S C3S 102.7(4)
C1S C2S H2SA 111.2
C3S C2S H2SA 111.2
C1S C2S H2SC 111.2
C3S C2S H2SC 111.2
H2SA C2S H2SC 109.1
C2S C3S C4S 103.7(4)
C2S C3S H3SA 111.0
C4S C3S H3SA 111.0
C2S C3S H3SC 111.0
C4S C3S H3SC 111.0
H3SA C3S H3SC 109.0
O1S C4S C3S 106.1(3)
O1S C4S H4SA 110.5
C3S C4S H4SA 110.5
O1S C4S H4SB 110.5
C3S C4S H4SB 110.5
H4SA C4S H4SB 108.7

loop_
_geom_bond_atom_site_label_1
_geom_bond_atom_site_label_2
_geom_bond_distance
Re1 C2 1.916(3)
Re1 C1 1.920(4)
Re1 C3 1.967(3)
Re1 C4 2.127(3)
Re1 N1 2.209(2)
Re1 N2 2.211(3)
O1 C1 1.149(4)
O2 C2 1.147(4)
O3 C3 1.138(4)
N1 C15 1.360(4)
N1 C11 1.364(4)
N2 C21 1.358(4)
N2 C25 1.360(4)
C4 C5 1.211(5)
C5 C31 1.445(5)
C11 C12 1.392(4)
C11 C21 1.480(4)
C12 C13 1.375(5)
C12 H12 0.88(3)
C13 C14 1.374(5)
C13 H13 0.86(4)
C14 C15 1.389(5)
C14 H14 0.94(4)
C15 C16 1.494(5)
C16 H16A 0.93(3)
C16 H16B 0.95(4)
C16 H16C 0.92(4)
C21 C22 1.384(5)
C22 C23 1.379(5)
C22 H22 0.91(4)
C23 C24 1.365(5)
C23 H23 0.89(4)
C24 C25 1.388(5)
C24 H24 1.02(4)
C25 C26 1.497(5)
C26 H26A 0.96(4)
C26 H26B 1.01(4)
C26 H26C 0.94(5)
C31 C32 1.396(5)
C31 C36 1.404(5)
C32 C33 1.373(6)
C32 H32 0.83(4)
C33 C34 1.383(8)
C33 H33 0.88(4)
C34 C35 1.369(8)
C34 H34 0.77(5)
C35 C36 1.392(6)
C35 H35 0.92(5)
C36 H36 0.90(3)
Re2 C1A 1.914(3)
Re2 C2A 1.921(3)
Re2 C3A 1.966(3)
Re2 C4A 2.143(3)
Re2 N1A 2.212(2)
Re2 N2A 2.212(3)
O1A C1A 1.149(4)
O2A C2A 1.149(4)
O3A C3A 1.147(4)
N1A C15A 1.343(4)
N1A C11A 1.364(4)
N2A C25A 1.351(4)
N2A C21A 1.361(4)
C4A C5A 1.201(4)
C5A C31A 1.446(4)
C11A C12A 1.376(5)
C11A C21A 1.481(4)
C12A C13A 1.380(5)
C12A H12A 0.89(4)
C13A C14A 1.370(6)
C13A H13A 0.89(5)
C14A C15A 1.390(5)
C14A H14A 0.91(4)
C15A C16A 1.494(5)
C16A H16D 0.97(5)
C16A H16E 0.92(4)
C16A H16F 0.96(4)
C21A C22A 1.385(5)
C22A C23A 1.378(5)
C22A H22A 0.92(3)
C23A C24A 1.372(6)
C23A H23A 0.92(4)
C24A C25A 1.394(5)
C24A H24A 0.99(4)
C25A C26A 1.494(5)
C26A H26D 0.99(4)
C26A H26E 0.94(5)
C26A H26F 0.98(4)
C31A C32A 1.390(5)
C31A C36A 1.404(5)
C32A C33A 1.401(5)
C32A H32A 0.86(3)
C33A C34A 1.382(6)
C33A H33A 0.88(5)
C34A C35A 1.375(6)
C34A H34A 0.98(5)
C35A C36A 1.382(5)
C35A H35A 1.09(4)
C36A H36A 1.03(4)
O1S C4S 1.410(5)
O1S C1S 1.433(5)
C1S C2S 1.516(6)
C1S H1SA 0.9900
C1S H1SB 0.9900
C2S C3S 1.543(7)
C2S H2SA 0.9900
C2S H2SC 0.9900
C3S C4S 1.546(6)
C3S H3SA 0.9900
C3S H3SC 0.9900
C4S H4SA 0.9900
C4S H4SB 0.9900

loop_
_geom_torsion_atom_site_label_1
_geom_torsion_atom_site_label_2
_geom_torsion_atom_site_label_3
_geom_torsion_atom_site_label_4
_geom_torsion
C2 Re1 N1 C15 -10.9(3)
C1 Re1 N1 C15 -136.3(7)
C3 Re1 N1 C15 81.1(3)
C4 Re1 N1 C15 -101.3(3)
N2 Re1 N1 C15 172.0(3)
C2 Re1 N1 C11 156.9(2)
C1 Re1 N1 C11 31.4(8)
C3 Re1 N1 C11 -111.2(2)
C4 Re1 N1 C11 66.5(2)
N2 Re1 N1 C11 -20.2(2)
C2 Re1 N2 C21 -23.7(16)
C1 Re1 N2 C21 -153.5(2)
C3 Re1 N2 C21 114.6(2)
C4 Re1 N2 C21 -63.2(2)
N1 Re1 N2 C21 19.6(2)
C2 Re1 N2 C25 148.9(14)
C1 Re1 N2 C25 19.1(3)
C3 Re1 N2 C25 -72.8(3)
C4 Re1 N2 C25 109.3(3)
N1 Re1 N2 C25 -167.8(3)
C2 Re1 C1 O1 -49(6)
C3 Re1 C1 O1 -140(6)
C4 Re1 C1 O1 43(6)
N1 Re1 C1 O1 77(6)
N2 Re1 C1 O1 127(6)
C1 Re1 C2 O2 15(5)
C3 Re1 C2 O2 106(5)
C4 Re1 C2 O2 -76(5)
N1 Re1 C2 O2 -158(5)
N2 Re1 C2 O2 -115(5)
C2 Re1 C3 O3 -68(17)
C1 Re1 C3 O3 15(17)
C4 Re1 C3 O3 151(16)
N1 Re1 C3 O3 -170(100)
N2 Re1 C3 O3 115(17)
C2 Re1 C4 C5 -148(5)
C1 Re1 C4 C5 129(5)
C3 Re1 C4 C5 -7(6)
N1 Re1 C4 C5 -46(5)
N2 Re1 C4 C5 29(5)
Re1 C4 C5 C31 -77(15)
C15 N1 C11 C12 3.6(4)
Re1 N1 C11 C12 -165.3(2)
C15 N1 C11 C21 -172.6(3)
Re1 N1 C11 C21 18.5(3)
N1 C11 C12 C13 0.3(5)
C21 C11 C12 C13 176.3(3)
C11 C12 C13 C14 -3.2(5)
C12 C13 C14 C15 2.2(5)
C11 N1 C15 C14 -4.6(4)
Re1 N1 C15 C14 162.6(2)
C11 N1 C15 C16 174.3(3)
Re1 N1 C15 C16 -18.5(4)
C13 C14 C15 N1 1.7(5)
C13 C14 C15 C16 -177.1(3)
C25 N2 C21 C22 -4.7(4)
Re1 N2 C21 C22 168.6(2)
C25 N2 C21 C11 170.1(3)
Re1 N2 C21 C11 -16.6(3)
N1 C11 C21 N2 -1.3(4)
C12 C11 C21 N2 -177.5(3)
N1 C11 C21 C22 173.5(3)
C12 C11 C21 C22 -2.7(5)
N2 C21 C22 C23 1.7(5)
C11 C21 C22 C23 -172.8(3)
C21 C22 C23 C24 1.8(5)
C22 C23 C24 C25 -2.1(5)
C21 N2 C25 C24 4.3(4)
Re1 N2 C25 C24 -167.9(2)
C21 N2 C25 C26 -174.7(3)
Re1 N2 C25 C26 13.1(4)
C23 C24 C25 N2 -1.0(5)
C23 C24 C25 C26 178.0(3)
C4 C5 C31 C32 -130(13)
C4 C5 C31 C36 50(13)
C36 C31 C32 C33 0.8(5)
C5 C31 C32 C33 -179.1(3)
C31 C32 C33 C34 -0.9(6)
C32 C33 C34 C35 0.7(6)
C33 C34 C35 C36 -0.5(6)
C34 C35 C36 C31 0.4(5)
C32 C31 C36 C35 -0.5(5)
C5 C31 C36 C35 179.3(3)
C1A Re2 N1A C15A -143.6(7)
C2A Re2 N1A C15A -12.6(3)
C3A Re2 N1A C15A 81.8(3)
C4A Re2 N1A C15A -104.9(3)
N2A Re2 N1A C15A 170.3(3)
C1A Re2 N1A C11A 24.4(8)
C2A Re2 N1A C11A 155.4(2)
C3A Re2 N1A C11A -110.2(2)
C4A Re2 N1A C11A 63.1(2)
N2A Re2 N1A C11A -21.7(2)
C1A Re2 N2A C25A 19.1(3)
C2A Re2 N2A C25A 163.0(10)
C3A Re2 N2A C25A -72.5(3)
C4A Re2 N2A C25A 110.0(3)
N1A Re2 N2A C25A -167.3(3)
C1A Re2 N2A C21A -153.0(2)
C2A Re2 N2A C21A -9.1(12)
C3A Re2 N2A C21A 115.5(2)
C4A Re2 N2A C21A -62.1(2)
N1A Re2 N2A C21A 20.7(2)
C2A Re2 C1A O1A -58(16)
C3A Re2 C1A O1A -152(16)
C4A Re2 C1A O1A 35(16)
N1A Re2 C1A O1A 74(16)
N2A Re2 C1A O1A 118(16)
C1A Re2 C2A O2A 18(12)
C3A Re2 C2A O2A 109(12)
C4A Re2 C2A O2A -74(12)
N1A Re2 C2A O2A -156(12)
N2A Re2 C2A O2A -127(12)
C1A Re2 C3A O3A -73(5)
C2A Re2 C3A O3A -159(5)
C4A Re2 C3A O3A 44(5)
N1A Re2 C3A O3A 101(5)
N2A Re2 C3A O3A 26(5)
C1A Re2 C4A C5A 128.5(12)
C2A Re2 C4A C5A -145.7(12)
C3A Re2 C4A C5A 11.3(18)
N1A Re2 C4A C5A -46.0(12)
N2A Re2 C4A C5A 29.6(12)
Re2 C4A C5A C31A -9(3)
C15A N1A C11A C12A 5.5(5)
Re2 N1A C11A C12A -163.6(3)
C15A N1A C11A C21A -170.7(3)
Re2 N1A C11A C21A 20.2(3)
N1A C11A C12A C13A -0.2(5)
C21A C11A C12A C13A 175.8(3)
C11A C12A C13A C14A -4.1(6)
C12A C13A C14A C15A 3.2(6)
C11A N1A C15A C14A -6.5(5)
Re2 N1A C15A C14A 160.8(3)
C11A N1A C15A C16A 172.9(3)
Re2 N1A C15A C16A -19.8(4)
C13A C14A C15A N1A 2.2(5)
C13A C14A C15A C16A -177.2(3)
C25A N2A C21A C22A -5.7(4)
Re2 N2A C21A C22A 167.1(2)
C25A N2A C21A C11A 170.0(3)
Re2 N2A C21A C11A -17.2(3)
N1A C11A C21A N2A -2.1(4)
C12A C11A C21A N2A -178.3(3)
N1A C11A C21A C22A 173.6(3)
C12A C11A C21A C22A -2.6(5)
N2A C21A C22A C23A 0.9(5)
C11A C21A C22A C23A -174.6(3)
C21A C22A C23A C24A 3.3(5)
C22A C23A C24A C25A -2.7(5)
C21A N2A C25A C24A 6.3(4)
Re2 N2A C25A C24A -165.4(2)
C21A N2A C25A C26A -171.9(3)
Re2 N2A C25A C26A 16.5(4)
C23A C24A C25A N2A -2.2(5)
C23A C24A C25A C26A 175.9(3)
C4A C5A C31A C32A -153(2)
C4A C5A C31A C36A 25(3)
C36A C31A C32A C33A 0.1(5)
C5A C31A C32A C33A 178.6(3)
C31A C32A C33A C34A 0.2(6)
C32A C33A C34A C35A -0.2(6)
C33A C34A C35A C36A -0.1(6)
C34A C35A C36A C31A 0.3(5)
C32A C31A C36A C35A -0.4(5)
C5A C31A C36A C35A -178.9(3)
C4S O1S C1S C2S 43.3(5)
O1S C1S C2S C3S -31.8(5)
C1S C2S C3S C4S 9.8(5)
C1S O1S C4S C3S -36.4(4)
C2S C3S C4S O1S 15.4(5)
